data_2241987
loop_
_publ_author_name
'Repich, Hlib'
'Orysyk, Svitlana'
'Savytskyi, Pavlo'
'Pekhnyo, Vasyl'

_publ_section_title
;
 Synthesis and crystal structure of
 <i>N</i>-(4-chlorophenyl)-5,7-dimethyl-1,2,4-triazolo[1,5-<i>a</i>]pyrimidin-2-amine
;
_journal_coeditor_code LH5830
_journal_issue 1
_journal_name_full 'Acta Crystallographica Section E'
_journal_page_first 35
_journal_page_last 37
_journal_paper_doi 10.1107/S2056989016019629
_journal_volume 73
_journal_year 2017
_chemical_formula_iupac 'C13 H12 Cl N5'
_chemical_formula_moiety 'C13 H12 Cl N5'
_chemical_formula_sum 'C13 H12 Cl N5'
_chemical_formula_weight 273.73
_chemical_name_systematic <i>N</i>-(4-Chlorophenyl)-5,7-dimethyl-1,2,4-triazolo[1,5-<i>a</i>]pyrimidin-2-amine
_space_group_crystal_system monoclinic
_space_group_IT_number 14
_space_group_name_Hall '-P 2yn'
_space_group_name_H-M_alt 'P 1 21/n 1'
_symmetry_space_group_name_Hall '-P 2yn'
_symmetry_space_group_name_H-M 'P 1 21/n 1'
_atom_sites_solution_hydrogens mixed
_atom_sites_solution_primary direct
_atom_sites_solution_secondary difmap
_audit_creation_method SHELXL-2014/7
_cell_angle_alpha 90
_cell_angle_beta 113.2430(10)
_cell_angle_gamma 90
_cell_formula_units_Z 4
_cell_length_a 7.06400(10)
_cell_length_b 25.2362(4)
_cell_length_c 7.64940(10)
_cell_measurement_reflns_used 5527
_cell_measurement_temperature 100(2)
_cell_measurement_theta_max 30.54
_cell_measurement_theta_min 3.01
_cell_volume 1252.97(3)
_computing_cell_refinement
;
SAINT (Bruker, 2007)
;
_computing_data_collection
;
APEX2 (Bruker, 2007)
;
_computing_data_reduction
;
SAINT (Bruker, 2007)
;
_computing_molecular_graphics
;
SHELXTL (Sheldrick, 2008)
;
_computing_publication_material
;
SHELXTL (Sheldrick, 2008) and publCIF (Westrip, 2010)
;
_computing_structure_refinement
;
SHELXL2014 (Sheldrick, 2015)
;
_computing_structure_solution
;
SHELXS97 (Sheldrick, 2008)
;
_diffrn_ambient_temperature 100(2)
_diffrn_measured_fraction_theta_full 0.999
_diffrn_measured_fraction_theta_max 0.997
_diffrn_measurement_device_type 'Bruker APEXII CCD'
_diffrn_measurement_method '\f and \w scans'
_diffrn_radiation_type MoK\a
_diffrn_radiation_wavelength 0.71073
_diffrn_reflns_av_R_equivalents 0.0184
_diffrn_reflns_limit_h_max 8
_diffrn_reflns_limit_h_min -10
_diffrn_reflns_limit_k_max 33
_diffrn_reflns_limit_k_min -36
_diffrn_reflns_limit_l_max 10
_diffrn_reflns_limit_l_min -6
_diffrn_reflns_number 11572
_diffrn_reflns_theta_full 25.242
_diffrn_reflns_theta_max 30.592
_diffrn_reflns_theta_min 1.614
_exptl_absorpt_coefficient_mu 0.298
_exptl_absorpt_correction_T_max 0.985
_exptl_absorpt_correction_T_min 0.874
_exptl_absorpt_correction_type multi-scan
_exptl_absorpt_process_details
;
(SADABS; Bruker, 2001)
;
_exptl_crystal_colour colorless
_exptl_crystal_density_diffrn 1.451
_exptl_crystal_description plate
_exptl_crystal_F_000 568
_exptl_crystal_size_max 0.400
_exptl_crystal_size_mid 0.300
_exptl_crystal_size_min 0.050
_refine_diff_density_max 0.471
_refine_diff_density_min -0.331
_refine_ls_extinction_method none
_refine_ls_goodness_of_fit_ref 1.038
_refine_ls_hydrogen_treatment mixed
_refine_ls_matrix_type full
_refine_ls_number_parameters 178
_refine_ls_number_reflns 3837
_refine_ls_number_restraints 0
_refine_ls_restrained_S_all 1.038
_refine_ls_R_factor_all 0.0459
_refine_ls_R_factor_gt 0.0389
_refine_ls_shift/su_max 0.001
_refine_ls_shift/su_mean 0.000
_refine_ls_structure_factor_coef Fsqd
_refine_ls_weighting_details 'w=1/[\s^2^(Fo^2^)+(0.0470P)^2^+0.6408P] where P=(Fo^2^+2Fc^2^)/3'
_refine_ls_weighting_scheme calc
_refine_ls_wR_factor_gt 0.0960
_refine_ls_wR_factor_ref 0.0998
_reflns_number_gt 3347
_reflns_number_total 3837
_reflns_threshold_expression 'I > 2\s(I)'
_cod_data_source_file lh5830sup1.cif
_cod_data_source_block I
_cod_database_code 2241987
_shelx_space_group_comment
;
The symmetry employed for this shelxl refinement is uniquely defined
by the following loop, which should always be used as a source of
symmetry information in preference to the above space-group names.
They are only intended as comments.
;
_shelx_estimated_absorpt_t_min 0.890
_shelx_estimated_absorpt_t_max 0.985

loop_
_space_group_symop_operation_xyz
'x, y, z'
'-x+1/2, y+1/2, -z+1/2'
'-x, -y, -z'
'x-1/2, -y-1/2, z-1/2'

loop_
_atom_site_type_symbol
_atom_site_label
_atom_site_fract_x
_atom_site_fract_y
_atom_site_fract_z
_atom_site_U_iso_or_equiv
_atom_site_adp_type
_atom_site_calc_flag
_atom_site_occupancy
C C1 -0.39001(18) -0.06515(5) 0.47760(19) 0.0212(2) Uani d 1
H H1A -0.4039 -0.0542 0.5949 0.032 Uiso calc 1
H H1B -0.4903 -0.0931 0.4153 0.032 Uiso calc 1
H H1C -0.4154 -0.0347 0.3919 0.032 Uiso calc 1
C C2 -0.17835(18) -0.08555(5) 0.52419(16) 0.0163(2) Uani d 1
C C3 -0.12544(19) -0.13199(5) 0.46223(17) 0.0176(2) Uani d 1
H H3 -0.2303 -0.1544 0.3786 0.021 Uiso calc 1
C C4 0.08323(19) -0.14699(5) 0.52120(17) 0.0171(2) Uani d 1
C C5 0.1395(2) -0.19827(5) 0.45558(19) 0.0212(2) Uani d 1
H H5C 0.2813 -0.1962 0.4637 0.032 Uiso calc 1
H H5B 0.0457 -0.2050 0.3235 0.032 Uiso calc 1
H H5A 0.1285 -0.2272 0.5366 0.032 Uiso calc 1
C C6 0.18434(17) -0.07241(4) 0.69865(16) 0.0154(2) Uani d 1
C C7 0.17125(17) 0.00081(4) 0.82697(16) 0.0152(2) Uani d 1
C C8 0.13730(18) 0.08741(4) 0.96620(16) 0.0156(2) Uani d 1
C C9 -0.07753(18) 0.08999(5) 0.89705(17) 0.0179(2) Uani d 1
H H9 -0.1590 0.0613 0.8262 0.022 Uiso calc 1
C C10 -0.17128(19) 0.13482(5) 0.93266(18) 0.0203(2) Uani d 1
H H10 -0.3172 0.1366 0.8871 0.024 Uiso calc 1
C C11 -0.0532(2) 0.17674(5) 1.03401(17) 0.0199(2) Uani d 1
C C12 0.1601(2) 0.17448(5) 1.10631(18) 0.0202(2) Uani d 1
H H12 0.2404 0.2031 1.1785 0.024 Uiso calc 1
C C13 0.25465(19) 0.12990(5) 1.07201(17) 0.0184(2) Uani d 1
H H13 0.4008 0.1281 1.1208 0.022 Uiso calc 1
Cl Cl1 -0.17415(6) 0.23384(2) 1.06639(5) 0.02889(10) Uani d 1
H H1 0.378(3) 0.0447(7) 1.006(2) 0.023(4) Uiso d 1
N N1 -0.01741(15) -0.05610(4) 0.64112(14) 0.01484(19) Uani d 1
N N3 0.30697(15) -0.03648(4) 0.81768(15) 0.01627(19) Uani d 1
N N5 0.24606(16) 0.04442(4) 0.93749(15) 0.0171(2) Uani d 1
N N4 -0.02837(15) -0.00828(4) 0.72245(14) 0.01575(19) Uani d 1
N N2 0.23744(16) -0.11766(4) 0.63896(15) 0.0173(2) Uani d 1

loop_
_atom_site_aniso_label
_atom_site_aniso_U_11
_atom_site_aniso_U_22
_atom_site_aniso_U_33
_atom_site_aniso_U_12
_atom_site_aniso_U_13
_atom_site_aniso_U_23
C1 0.0139(5) 0.0218(6) 0.0243(6) -0.0013(4) 0.0036(5) 0.0008(5)
C2 0.0154(5) 0.0171(5) 0.0145(5) -0.0025(4) 0.0038(4) 0.0020(4)
C3 0.0183(5) 0.0169(5) 0.0161(5) -0.0041(4) 0.0050(4) -0.0006(4)
C4 0.0210(5) 0.0155(5) 0.0163(5) -0.0013(4) 0.0090(4) 0.0000(4)
C5 0.0253(6) 0.0178(5) 0.0220(6) -0.0013(4) 0.0109(5) -0.0046(4)
C6 0.0144(5) 0.0160(5) 0.0161(5) -0.0008(4) 0.0064(4) 0.0012(4)
C7 0.0153(5) 0.0147(5) 0.0156(5) -0.0002(4) 0.0060(4) 0.0006(4)
C8 0.0176(5) 0.0146(5) 0.0144(5) 0.0018(4) 0.0063(4) 0.0017(4)
C9 0.0168(5) 0.0180(5) 0.0178(5) 0.0006(4) 0.0056(4) -0.0002(4)
C10 0.0186(5) 0.0223(6) 0.0192(6) 0.0053(4) 0.0068(5) 0.0024(4)
C11 0.0271(6) 0.0167(5) 0.0166(5) 0.0073(4) 0.0092(5) 0.0026(4)
C12 0.0264(6) 0.0156(5) 0.0174(5) 0.0003(4) 0.0074(5) 0.0006(4)
C13 0.0189(5) 0.0162(5) 0.0184(5) 0.0002(4) 0.0056(4) 0.0006(4)
Cl1 0.03686(19) 0.02176(16) 0.02714(18) 0.01310(12) 0.01167(14) 0.00019(12)
N1 0.0142(4) 0.0138(4) 0.0160(5) -0.0005(3) 0.0053(4) -0.0002(3)
N3 0.0140(4) 0.0153(4) 0.0190(5) -0.0003(3) 0.0061(4) -0.0019(4)
N5 0.0128(4) 0.0158(4) 0.0203(5) 0.0002(3) 0.0040(4) -0.0031(4)
N4 0.0149(4) 0.0134(4) 0.0175(5) -0.0003(3) 0.0050(4) -0.0013(3)
N2 0.0177(5) 0.0161(4) 0.0192(5) -0.0011(4) 0.0084(4) -0.0015(4)

loop_
_atom_type_symbol
_atom_type_description
_atom_type_scat_dispersion_real
_atom_type_scat_dispersion_imag
_atom_type_scat_source
C C 0.0033 0.0016 'International Tables Vol C Tables 4.2.6.8 and 6.1.1.4'
H H 0.0000 0.0000 'International Tables Vol C Tables 4.2.6.8 and 6.1.1.4'
N N 0.0061 0.0033 'International Tables Vol C Tables 4.2.6.8 and 6.1.1.4'
Cl Cl 0.1484 0.1585 'International Tables Vol C Tables 4.2.6.8 and 6.1.1.4'

loop_
_geom_angle_atom_site_label_1
_geom_angle_atom_site_label_2
_geom_angle_atom_site_label_3
_geom_angle
C2 C1 H1A 109.5
C2 C1 H1B 109.5
H1A C1 H1B 109.5
C2 C1 H1C 109.5
H1A C1 H1C 109.5
H1B C1 H1C 109.5
N1 C2 C3 115.11(10)
N1 C2 C1 118.05(11)
C3 C2 C1 126.84(11)
C2 C3 C4 120.77(11)
C2 C3 H3 119.6
C4 C3 H3 119.6
N2 C4 C3 122.65(11)
N2 C4 C5 116.91(11)
C3 C4 C5 120.42(11)
C4 C5 H5C 109.5
C4 C5 H5B 109.5
H5C C5 H5B 109.5
C4 C5 H5A 109.5
H5C C5 H5A 109.5
H5B C5 H5A 109.5
N3 C6 N2 128.28(11)
N3 C6 N1 109.03(10)
N2 C6 N1 122.69(10)
N4 C7 N5 124.68(10)
N4 C7 N3 116.54(10)
N5 C7 N3 118.77(10)
N5 C8 C9 124.01(11)
N5 C8 C13 116.67(11)
C9 C8 C13 119.32(11)
C10 C9 C8 119.56(11)
C10 C9 H9 120.2
C8 C9 H9 120.2
C11 C10 C9 120.28(11)
C11 C10 H10 119.9
C9 C10 H10 119.9
C10 C11 C12 120.89(11)
C10 C11 Cl1 119.47(10)
C12 C11 Cl1 119.62(10)
C11 C12 C13 119.16(11)
C11 C12 H12 120.4
C13 C12 H12 120.4
C12 C13 C8 120.76(11)
C12 C13 H13 119.6
C8 C13 H13 119.6
C2 N1 N4 126.67(10)
C2 N1 C6 122.58(10)
N4 N1 C6 110.72(9)
C6 N3 C7 102.94(9)
C7 N5 C8 128.56(10)
C7 N5 H1 116.2(11)
C8 N5 H1 115.1(11)
C7 N4 N1 100.77(9)
C4 N2 C6 116.17(10)

loop_
_geom_bond_atom_site_label_1
_geom_bond_atom_site_label_2
_geom_bond_distance
C1 C2 1.4857(16)
C1 H1A 0.9800
C1 H1B 0.9800
C1 H1C 0.9800
C2 N1 1.3574(15)
C2 C3 1.3702(16)
C3 C4 1.4124(17)
C3 H3 0.9500
C4 N2 1.3309(15)
C4 C5 1.4976(16)
C5 H5C 0.9800
C5 H5B 0.9800
C5 H5A 0.9800
C6 N3 1.3338(15)
C6 N2 1.3374(15)
C6 N1 1.3781(15)
C7 N4 1.3381(15)
C7 N5 1.3612(15)
C7 N3 1.3651(14)
C8 N5 1.3960(14)
C8 C9 1.3977(16)
C8 C13 1.4008(16)
C9 C10 1.3911(16)
C9 H9 0.9500
C10 C11 1.3805(18)
C10 H10 0.9500
C11 C12 1.3859(18)
C11 Cl1 1.7423(12)
C12 C13 1.3855(16)
C12 H12 0.9500
C13 H13 0.9500
N1 N4 1.3737(13)
N5 H1 0.870(18)

loop_
_geom_hbond_atom_site_label_D
_geom_hbond_atom_site_label_H
_geom_hbond_atom_site_label_A
_geom_hbond_site_symmetry_A
_geom_hbond_distance_DH
_geom_hbond_distance_HA
_geom_hbond_distance_DA
_geom_hbond_angle_DHA
N5 H1 N3 3_657 0.870(18) 2.109(18) 2.9748(14) 173.5(16)

loop_
_geom_torsion_atom_site_label_1
_geom_torsion_atom_site_label_2
_geom_torsion_atom_site_label_3
_geom_torsion_atom_site_label_4
_geom_torsion
N1 C2 C3 C4 0.80(16)
C1 C2 C3 C4 -178.75(11)
C2 C3 C4 N2 0.44(18)
C2 C3 C4 C5 178.90(11)
N5 C8 C9 C10 -179.67(11)
C13 C8 C9 C10 0.64(17)
C8 C9 C10 C11 0.64(18)
C9 C10 C11 C12 -1.73(19)
C9 C10 C11 Cl1 176.72(9)
C10 C11 C12 C13 1.50(18)
Cl1 C11 C12 C13 -176.95(9)
C11 C12 C13 C8 -0.19(18)
N5 C8 C13 C12 179.42(11)
C9 C8 C13 C12 -0.87(18)
C3 C2 N1 N4 -179.95(10)
C1 C2 N1 N4 -0.35(17)
C3 C2 N1 C6 -2.06(16)
C1 C2 N1 C6 177.54(10)
N3 C6 N1 C2 -177.72(10)
N2 C6 N1 C2 2.19(17)
N3 C6 N1 N4 0.47(13)
N2 C6 N1 N4 -179.62(10)
N2 C6 N3 C7 -179.97(12)
N1 C6 N3 C7 -0.07(12)
N4 C7 N3 C6 -0.38(14)
N5 C7 N3 C6 -179.42(10)
N4 C7 N5 C8 0.2(2)
N3 C7 N5 C8 179.17(11)
C9 C8 N5 C7 6.89(19)
C13 C8 N5 C7 -173.41(11)
N5 C7 N4 N1 179.62(11)
N3 C7 N4 N1 0.64(13)
C2 N1 N4 C7 177.46(11)
C6 N1 N4 C7 -0.64(12)
C3 C4 N2 C6 -0.44(17)
C5 C4 N2 C6 -178.96(10)
N3 C6 N2 C4 179.07(11)
N1 C6 N2 C4 -0.82(16)

_cod_database_fobs_code 2241987
